data_4509379
loop_
_publ_author_name
'Chen, Jian-Qiao'
'Cai, Yue-Peng'
'Fang, Hua-Cai'
'Zhou, Zheng-Yuan'
'Zhan, Xu-Lin'
'Zhao, Gang'
'Zhang, Zhong'

_publ_section_title
;
 Construction of Three-Dimensional Metal&#x2212;Organic Frameworks with
 Helical Character through Coordinative and Supramolecular Interactions
;
_journal_issue 3
_journal_name_full 'Crystal Growth &amp; Design'
_journal_page_first 1605
_journal_paper_doi 10.1021/cg8013317
_journal_volume 9
_journal_year 2009
_chemical_formula_moiety 'C22 H18 Cl2 Co N4, C3 H7 N O, C H4 O, H2 O'
_chemical_formula_sum 'C26 H31 Cl2 Co N5 O3'
_chemical_formula_weight 591.39
_chemical_name_systematic
;

 ?

;
_space_group_IT_number 14
_symmetry_cell_setting monoclinic
_symmetry_space_group_name_Hall '-P 2yn'
_symmetry_space_group_name_H-M 'P 1 21/n 1'
_atom_sites_solution_hydrogens geom
_atom_sites_solution_primary direct
_atom_sites_solution_secondary difmap
_audit_creation_method SHELXL-97
_cell_angle_alpha 90.00
_cell_angle_beta 107.098(3)
_cell_angle_gamma 90.00
_cell_formula_units_Z 4
_cell_length_a 14.2359(17)
_cell_length_b 12.5159(15)
_cell_length_c 18.101(2)
_cell_measurement_reflns_used 597
_cell_measurement_temperature 298(2)
_cell_measurement_theta_max 14.20
_cell_measurement_theta_min 2.29
_cell_volume 3082.6(6)
_computing_cell_refinement 'Bruker SMART'
_computing_data_collection 'Bruker SMART'
_computing_data_reduction 'Bruker SAINT'
_computing_molecular_graphics 'Bruker SHELXTL'
_computing_publication_material 'Bruker SHELXTL'
_computing_structure_refinement 'SHELXL-97 (Sheldrick, 1997)'
_computing_structure_solution 'SHELXS-97 (Sheldrick, 1990)'
_diffrn_ambient_temperature 298(2)
_diffrn_measured_fraction_theta_full 1.000
_diffrn_measured_fraction_theta_max 1.000
_diffrn_measurement_device_type 'CCD area detector'
_diffrn_measurement_method 'phi and omega scans'
_diffrn_radiation_monochromator graphite
_diffrn_radiation_source 'fine-focus sealed tube'
_diffrn_radiation_type MoK\a
_diffrn_radiation_wavelength 0.71073
_diffrn_reflns_av_R_equivalents 0.0740
_diffrn_reflns_av_sigmaI/netI 0.1926
_diffrn_reflns_limit_h_max 14
_diffrn_reflns_limit_h_min -17
_diffrn_reflns_limit_k_max 15
_diffrn_reflns_limit_k_min -14
_diffrn_reflns_limit_l_max 21
_diffrn_reflns_limit_l_min -21
_diffrn_reflns_number 15990
_diffrn_reflns_theta_full 25.50
_diffrn_reflns_theta_max 25.50
_diffrn_reflns_theta_min 1.61
_exptl_absorpt_coefficient_mu 0.763
_exptl_absorpt_correction_T_max 0.8941
_exptl_absorpt_correction_T_min 0.8263
_exptl_absorpt_correction_type multi-scan
_exptl_absorpt_process_details 'SADABS (Sheldrick, 1996)'
_exptl_crystal_colour red
_exptl_crystal_density_diffrn 1.274
_exptl_crystal_density_method 'not measured'
_exptl_crystal_description block
_exptl_crystal_F_000 1228
_exptl_crystal_size_max 0.26
_exptl_crystal_size_mid 0.22
_exptl_crystal_size_min 0.15
_refine_diff_density_max 0.775
_refine_diff_density_min -0.370
_refine_diff_density_rms 0.100
_refine_ls_extinction_coef 0.0046(4)
_refine_ls_extinction_expression Fc^*^=kFc[1+0.001xFc^2^\l^3^/sin(2\q)]^-1/4^
_refine_ls_extinction_method SHELXL
_refine_ls_goodness_of_fit_ref 1.072
_refine_ls_hydrogen_treatment mixed
_refine_ls_matrix_type full
_refine_ls_number_parameters 344
_refine_ls_number_reflns 5735
_refine_ls_number_restraints 3
_refine_ls_restrained_S_all 1.072
_refine_ls_R_factor_all 0.2038
_refine_ls_R_factor_gt 0.0680
_refine_ls_shift/su_max 0.003
_refine_ls_shift/su_mean 0.000
_refine_ls_structure_factor_coef Fsqd
_refine_ls_weighting_details 'calc w=1/[\s^2^(Fo^2^)+(0.0880P)^2^+0.2780P] where P=(Fo^2^+2Fc^2^)/3'
_refine_ls_weighting_scheme calc
_refine_ls_wR_factor_gt 0.1741
_refine_ls_wR_factor_ref 0.2232
_reflns_number_gt 2000
_reflns_number_total 5735
_reflns_threshold_expression >2sigma(I)
_cod_data_source_file cg8013317sup2.cif
_cod_data_source_block c
_cod_depositor_comments
;
The following automatic conversions were performed:

'_symmetry_cell_setting' value 'Monoclinic' changed to 'monoclinic'
according to /home/saulius/struct/CIF-dictionaries/cif_core.dic
dictionary named 'cif_core.dic' version 2.4.2 from 2011-04-26.

Automatic conversion script
Id: cif_fix_values 1891 2012-01-12 08:04:46Z andrius 
;
_cod_original_cell_volume 3082.7(6)
_cod_original_sg_symbol_H-M P2(1)/n
_cod_database_code 4509379

loop_
_symmetry_equiv_pos_as_xyz
'x, y, z'
'-x+1/2, y+1/2, -z+1/2'
'-x, -y, -z'
'x-1/2, -y-1/2, z-1/2'

loop_
_atom_site_label
_atom_site_type_symbol
_atom_site_fract_x
_atom_site_fract_y
_atom_site_fract_z
_atom_site_U_iso_or_equiv
_atom_site_adp_type
_atom_site_occupancy
_atom_site_symmetry_multiplicity
_atom_site_calc_flag
_atom_site_refinement_flags
Co1 Co 0.25736(4) 0.66534(5) 1.02313(3) 0.05040(16) Uani 1 1 d .
Cl1 Cl 0.22959(12) 0.83776(12) 1.03711(8) 0.1097(6) Uani 1 1 d .
Cl2 Cl 0.29081(9) 0.57582(11) 1.13541(6) 0.0808(5) Uani 1 1 d .
O1 O 0.2842(3) 1.0383(5) 0.7504(2) 0.159(2) Uani 1 1 d .
O2 O 0.8647(7) 0.8648(7) 0.9222(5) 0.213(4) Uani 0.50 1 d P
O2' O 0.8184(8) 0.8899(8) 0.8816(6) 0.278(5) Uani 0.50 1 d P
O3 O 0.8495(3) 0.7239(4) 0.9525(2) 0.181(2) Uani 1 1 d D
H3A H 0.8165(10) 0.7379(18) 0.9063(4) 0.271 Uiso 1 1 d D
H3B H 0.8988(5) 0.7649(8) 0.9683(12) 0.271 Uiso 1 1 d D
N1 N 0.3664(2) 0.6428(3) 0.97560(19) 0.0717(13) Uani 1 1 d .
N2 N 0.4462(2) 0.5972(3) 0.89166(17) 0.0617(12) Uani 1 1 d .
N3 N 0.4763(2) 0.9735(3) 0.59734(18) 0.0639(12) Uani 1 1 d .
N4 N 0.3600(2) 1.0969(3) 0.55235(18) 0.0644(12) Uani 1 1 d .
N5 N 0.3956(3) 0.9650(4) 0.8498(3) 0.119(2) Uani 1 1 d .
C1 C 0.4661(3) 0.6673(4) 1.0069(2) 0.0642(15) Uani 1 1 d .
C2 C 0.5143(4) 0.7132(4) 1.0756(3) 0.0837(18) Uani 1 1 d .
H2 H 0.4801 0.7342 1.1098 0.100 Uiso 1 1 calc R
C3 C 0.6151(4) 0.7284(5) 1.0942(3) 0.117(3) Uani 1 1 d .
H3 H 0.6496 0.7555 1.1424 0.140 Uiso 1 1 calc R
C4 C 0.6651(4) 0.7026(5) 1.0397(3) 0.106(2) Uani 1 1 d .
H4 H 0.7316 0.7185 1.0511 0.128 Uiso 1 1 calc R
C5 C 0.6181(3) 0.6548(4) 0.9703(3) 0.091(2) Uani 1 1 d .
H5 H 0.6516 0.6339 0.9357 0.109 Uiso 1 1 calc R
C6 C 0.5189(3) 0.6397(4) 0.9553(2) 0.0665(16) Uani 1 1 d .
C7 C 0.3594(3) 0.6006(4) 0.9070(2) 0.0725(16) Uani 1 1 d .
H7 H 0.3008 0.5760 0.8732 0.087 Uiso 1 1 calc R
C8 C 0.4627(3) 0.5572(4) 0.8207(2) 0.0742(16) Uani 1 1 d .
H8A H 0.4057 0.5164 0.7921 0.089 Uiso 1 1 calc R
H8B H 0.5186 0.5091 0.8343 0.089 Uiso 1 1 calc R
C9 C 0.4819(3) 0.6454(4) 0.7682(2) 0.0639(15) Uani 1 1 d .
C10 C 0.4094(3) 0.7180(4) 0.7324(3) 0.0843(19) Uani 1 1 d .
H10 H 0.3488 0.7150 0.7420 0.101 Uiso 1 1 calc R
C11 C 0.4254(3) 0.7946(4) 0.6828(3) 0.0834(18) Uani 1 1 d .
H11 H 0.3765 0.8440 0.6608 0.100 Uiso 1 1 calc R
C12 C 0.5127(3) 0.7983(4) 0.6659(2) 0.0621(15) Uani 1 1 d .
C13 C 0.5862(3) 0.7280(4) 0.7023(3) 0.0859(18) Uani 1 1 d .
H13 H 0.6473 0.7317 0.6935 0.103 Uiso 1 1 calc R
C14 C 0.5690(3) 0.6530(4) 0.7514(3) 0.0920(18) Uani 1 1 d .
H14 H 0.6187 0.6048 0.7744 0.110 Uiso 1 1 calc R
C15 C 0.5298(3) 0.8726(4) 0.6047(2) 0.0763(16) Uani 1 1 d .
H15A H 0.5995 0.8878 0.6172 0.092 Uiso 1 1 calc R
H15B H 0.5102 0.8362 0.5552 0.092 Uiso 1 1 calc R
C16 C 0.5040(3) 1.0610(4) 0.6454(2) 0.0651(15) Uani 1 1 d .
C17 C 0.5857(4) 1.0802(5) 0.7105(3) 0.095(2) Uani 1 1 d .
H17 H 0.6351 1.0299 0.7288 0.113 Uiso 1 1 calc R
C18 C 0.5871(4) 1.1779(5) 0.7448(3) 0.100(2) Uani 1 1 d .
H18 H 0.6390 1.1937 0.7884 0.120 Uiso 1 1 calc R
C19 C 0.5150(4) 1.2540(4) 0.7174(3) 0.098(2) Uani 1 1 d .
H19 H 0.5208 1.3192 0.7430 0.117 Uiso 1 1 calc R
C20 C 0.4338(4) 1.2373(4) 0.6530(2) 0.0836(18) Uani 1 1 d .
H20 H 0.3849 1.2885 0.6356 0.100 Uiso 1 1 calc R
C21 C 0.4310(3) 1.1377(4) 0.6165(2) 0.0687(16) Uani 1 1 d .
C22 C 0.3919(3) 0.9993(4) 0.5431(2) 0.0693(16) Uani 1 1 d .
H22 H 0.3592 0.9536 0.5034 0.083 Uiso 1 1 calc R
C23 C 0.3642(4) 1.0212(5) 0.7840(3) 0.120(3) Uani 1 1 d .
H23 H 0.4121 1.0489 0.7639 0.144 Uiso 1 1 calc R
C24 C 0.3246(6) 0.9182(8) 0.8822(4) 0.268(5) Uani 1 1 d .
H24A H 0.2689 0.8945 0.8412 0.403 Uiso 1 1 calc R
H24B H 0.3040 0.9704 0.9130 0.403 Uiso 1 1 calc R
H24C H 0.3536 0.8584 0.9139 0.403 Uiso 1 1 calc R
C25 C 0.5045(5) 0.9472(6) 0.8844(3) 0.199(5) Uani 1 1 d .
H25A H 0.5306 0.9146 0.8466 0.298 Uiso 1 1 calc R
H25B H 0.5157 0.9010 0.9285 0.298 Uiso 1 1 calc R
H25C H 0.5365 1.0145 0.9001 0.298 Uiso 1 1 calc R
C26 C 0.8903(5) 0.9534(11) 0.8753(4) 0.279(6) Uiso 1 1 d R

loop_
_atom_site_aniso_label
_atom_site_aniso_U_11
_atom_site_aniso_U_22
_atom_site_aniso_U_33
_atom_site_aniso_U_23
_atom_site_aniso_U_13
_atom_site_aniso_U_12
Co1 0.0501(3) 0.0610(3) 0.0431(2) -0.0029(3) 0.0184(2) -0.0005(3)
Cl1 0.1497(12) 0.0809(10) 0.1029(9) -0.0084(8) 0.0441(8) 0.0133(10)
Cl2 0.0734(7) 0.1058(10) 0.0642(7) 0.0108(7) 0.0218(6) 0.0068(8)
O1 0.098(3) 0.254(5) 0.118(3) 0.039(3) 0.019(2) 0.041(3)
O2 0.283(7) 0.158(7) 0.292(6) 0.129(6) 0.230(5) 0.097(6)
O2' 0.373(10) 0.192(7) 0.383(8) -0.229(6) 0.286(7) -0.154(7)
O3 0.146(3) 0.175(4) 0.235(5) -0.047(4) 0.078(3) 0.014(3)
N1 0.064(2) 0.089(3) 0.065(2) -0.001(2) 0.0227(17) 0.003(2)
N2 0.0613(19) 0.075(3) 0.0534(18) 0.0010(18) 0.0246(15) -0.004(2)
N3 0.064(2) 0.063(2) 0.064(2) -0.0009(19) 0.0192(17) -0.008(2)
N4 0.069(2) 0.073(3) 0.0567(18) -0.0046(18) 0.0266(16) 0.002(2)
N5 0.109(3) 0.126(4) 0.111(3) 0.010(3) 0.017(3) -0.001(3)
C1 0.062(3) 0.073(3) 0.059(2) -0.006(2) 0.019(2) -0.008(3)
C2 0.078(3) 0.106(4) 0.067(3) -0.023(3) 0.019(2) -0.013(3)
C3 0.073(4) 0.180(6) 0.081(4) -0.013(4) -0.002(3) -0.017(4)
C4 0.070(3) 0.153(5) 0.102(4) -0.008(4) 0.033(3) -0.008(4)
C5 0.067(3) 0.118(5) 0.085(3) -0.007(3) 0.018(3) -0.004(3)
C6 0.074(3) 0.075(3) 0.049(2) 0.006(2) 0.016(2) 0.006(3)
C7 0.069(3) 0.084(3) 0.070(3) 0.007(3) 0.028(2) 0.002(3)
C8 0.088(3) 0.072(3) 0.071(3) -0.007(2) 0.037(2) 0.004(3)
C9 0.057(2) 0.086(3) 0.052(2) -0.007(2) 0.0215(19) -0.007(3)
C10 0.049(3) 0.123(4) 0.082(3) 0.016(3) 0.021(2) -0.004(3)
C11 0.069(3) 0.095(4) 0.091(3) 0.023(3) 0.032(2) 0.012(3)
C12 0.055(2) 0.083(3) 0.052(2) 0.011(2) 0.0215(19) 0.005(2)
C13 0.087(3) 0.089(4) 0.100(3) 0.029(3) 0.056(2) 0.012(3)
C14 0.082(3) 0.102(4) 0.111(3) 0.041(3) 0.058(2) 0.038(3)
C15 0.088(3) 0.076(3) 0.079(3) 0.008(2) 0.046(2) 0.011(3)
C16 0.071(3) 0.073(3) 0.053(2) 0.000(2) 0.020(2) -0.004(3)
C17 0.088(3) 0.124(5) 0.066(3) 0.016(3) 0.015(3) 0.002(3)
C18 0.096(4) 0.125(5) 0.064(3) -0.014(3) 0.001(3) -0.009(4)
C19 0.110(4) 0.093(4) 0.082(3) -0.010(3) 0.015(3) -0.013(4)
C20 0.108(4) 0.076(3) 0.068(3) -0.016(3) 0.027(3) -0.012(3)
C21 0.067(3) 0.090(4) 0.050(2) -0.001(2) 0.019(2) 0.001(3)
C22 0.064(3) 0.088(4) 0.054(2) 0.007(2) 0.015(2) -0.007(3)
C23 0.125(4) 0.136(5) 0.101(4) 0.024(4) 0.036(3) 0.008(4)
C24 0.274(8) 0.329(11) 0.234(7) 0.108(7) 0.123(6) -0.092(8)
C25 0.170(7) 0.247(10) 0.138(6) 0.035(6) -0.020(6) 0.005(7)

loop_
_atom_type_symbol
_atom_type_description
_atom_type_scat_dispersion_real
_atom_type_scat_dispersion_imag
_atom_type_scat_source
C C 0.0033 0.0016 'International Tables Vol C Tables 4.2.6.8 and 6.1.1.4'
H H 0.0000 0.0000 'International Tables Vol C Tables 4.2.6.8 and 6.1.1.4'
N N 0.0061 0.0033 'International Tables Vol C Tables 4.2.6.8 and 6.1.1.4'
O O 0.0106 0.0060 'International Tables Vol C Tables 4.2.6.8 and 6.1.1.4'
Cl Cl 0.1484 0.1585 'International Tables Vol C Tables 4.2.6.8 and 6.1.1.4'
Co Co 0.3494 0.9721 'International Tables Vol C Tables 4.2.6.8 and 6.1.1.4'

loop_
_geom_angle_atom_site_label_1
_geom_angle_atom_site_label_2
_geom_angle_atom_site_label_3
_geom_angle
_geom_angle_site_symmetry_1
_geom_angle_site_symmetry_3
N1 Co1 N4 104.00(14) . 2_546
N1 Co1 Cl1 111.85(12) . .
N4 Co1 Cl1 110.54(11) 2_546 .
N1 Co1 Cl2 109.47(10) . .
N4 Co1 Cl2 108.35(11) 2_546 .
Cl1 Co1 Cl2 112.27(6) . .
H3A O3 H3B 111.8(17) . .
C7 N1 C1 104.8(4) . .
C7 N1 Co1 127.1(3) . .
C1 N1 Co1 128.1(3) . .
C7 N2 C6 108.6(4) . .
C7 N2 C8 126.0(3) . .
C6 N2 C8 125.4(4) . .
C22 N3 C16 107.2(4) . .
C22 N3 C15 127.1(4) . .
C16 N3 C15 125.7(3) . .
C22 N4 C21 104.6(3) . .
C22 N4 Co1 123.4(2) . 2_556
C21 N4 Co1 131.5(3) . 2_556
C23 N5 C24 119.1(5) . .
C23 N5 C25 118.7(5) . .
C24 N5 C25 122.1(5) . .
C2 C1 N1 130.0(4) . .
C2 C1 C6 119.3(4) . .
N1 C1 C6 110.7(3) . .
C1 C2 C3 119.1(5) . .
C1 C2 H2 120.4 . .
C3 C2 H2 120.4 . .
C2 C3 C4 119.8(5) . .
C2 C3 H3 120.1 . .
C4 C3 H3 120.1 . .
C5 C4 C3 121.8(5) . .
C5 C4 H4 119.1 . .
C3 C4 H4 119.1 . .
C6 C5 C4 115.9(5) . .
C6 C5 H5 122.0 . .
C4 C5 H5 122.0 . .
C5 C6 C1 123.8(4) . .
C5 C6 N2 133.0(4) . .
C1 C6 N2 103.2(4) . .
N1 C7 N2 112.6(4) . .
N1 C7 H7 123.7 . .
N2 C7 H7 123.7 . .
N2 C8 C9 113.8(4) . .
N2 C8 H8A 108.8 . .
C9 C8 H8A 108.8 . .
N2 C8 H8B 108.8 . .
C9 C8 H8B 108.8 . .
H8A C8 H8B 107.7 . .
C14 C9 C10 116.8(4) . .
C14 C9 C8 121.8(4) . .
C10 C9 C8 121.2(4) . .
C11 C10 C9 121.2(4) . .
C11 C10 H10 119.4 . .
C9 C10 H10 119.4 . .
C12 C11 C10 120.4(4) . .
C12 C11 H11 119.8 . .
C10 C11 H11 119.8 . .
C11 C12 C13 118.9(4) . .
C11 C12 C15 122.4(4) . .
C13 C12 C15 118.6(4) . .
C14 C13 C12 119.7(5) . .
C14 C13 H13 120.2 . .
C12 C13 H13 120.2 . .
C9 C14 C13 122.8(4) . .
C9 C14 H14 118.6 . .
C13 C14 H14 118.6 . .
N3 C15 C12 113.9(4) . .
N3 C15 H15A 108.8 . .
C12 C15 H15A 108.8 . .
N3 C15 H15B 108.8 . .
C12 C15 H15B 108.8 . .
H15A C15 H15B 107.7 . .
N3 C16 C21 105.4(3) . .
N3 C16 C17 132.3(4) . .
C21 C16 C17 122.3(4) . .
C18 C17 C16 115.5(5) . .
C18 C17 H17 122.3 . .
C16 C17 H17 122.3 . .
C17 C18 C19 122.8(5) . .
C17 C18 H18 118.6 . .
C19 C18 H18 118.6 . .
C18 C19 C20 122.9(5) . .
C18 C19 H19 118.6 . .
C20 C19 H19 118.6 . .
C19 C20 C21 115.3(4) . .
C19 C20 H20 122.3 . .
C21 C20 H20 122.3 . .
N4 C21 C16 109.7(4) . .
N4 C21 C20 129.1(4) . .
C16 C21 C20 121.1(4) . .
N4 C22 N3 113.1(4) . .
N4 C22 H22 123.4 . .
N3 C22 H22 123.4 . .
O1 C23 N5 126.2(6) . .
O1 C23 H23 116.9 . .
N5 C23 H23 116.9 . .
N5 C24 H24A 109.5 . .
N5 C24 H24B 109.5 . .
H24A C24 H24B 109.5 . .
N5 C24 H24C 109.5 . .
H24A C24 H24C 109.5 . .
H24B C24 H24C 109.5 . .
N5 C25 H25A 109.5 . .
N5 C25 H25B 109.5 . .
H25A C25 H25B 109.5 . .
N5 C25 H25C 109.5 . .
H25A C25 H25C 109.5 . .
H25B C25 H25C 109.5 . .
O2' C26 O2 35.8(6) . .

loop_
_geom_bond_atom_site_label_1
_geom_bond_atom_site_label_2
_geom_bond_distance
_geom_bond_site_symmetry_2
Co1 N1 2.004(4) .
Co1 N4 2.013(3) 2_546
Co1 Cl1 2.2218(16) .
Co1 Cl2 2.2457(13) .
O1 C23 1.142(7) .
O2 C26 1.505(13) .
O2' C26 1.327(14) .
O3 H3A 0.848(7) .
O3 H3B 0.847(7) .
N1 C7 1.326(5) .
N1 C1 1.400(5) .
N2 C7 1.344(6) .
N2 C6 1.408(5) .
N2 C8 1.461(5) .
N3 C22 1.349(5) .
N3 C16 1.382(5) .
N3 C15 1.460(6) .
N4 C22 1.330(6) .
N4 C21 1.393(5) .
N4 Co1 2.013(3) 2_556
N5 C23 1.341(7) .
N5 C24 1.433(9) .
N5 C25 1.509(7) .
C1 C2 1.358(6) .
C1 C6 1.403(6) .
C2 C3 1.387(7) .
C2 H2 0.9300 .
C3 C4 1.414(8) .
C3 H3 0.9300 .
C4 C5 1.374(7) .
C4 H4 0.9300 .
C5 C6 1.370(6) .
C5 H5 0.9300 .
C7 H7 0.9300 .
C8 C9 1.533(6) .
C8 H8A 0.9700 .
C8 H8B 0.9700 .
C9 C14 1.363(6) .
C9 C10 1.384(6) .
C10 C11 1.376(7) .
C10 H10 0.9300 .
C11 C12 1.365(6) .
C11 H11 0.9300 .
C12 C13 1.378(6) .
C12 C15 1.519(6) .
C13 C14 1.363(7) .
C13 H13 0.9300 .
C14 H14 0.9300 .
C15 H15A 0.9700 .
C15 H15B 0.9700 .
C16 C21 1.399(6) .
C16 C17 1.411(6) .
C17 C18 1.368(8) .
C17 H17 0.9300 .
C18 C19 1.381(7) .
C18 H18 0.9300 .
C19 C20 1.395(6) .
C19 H19 0.9300 .
C20 C21 1.406(6) .
C20 H20 0.9300 .
C22 H22 0.9300 .
C23 H23 0.9300 .
C24 H24A 0.9600 .
C24 H24B 0.9600 .
C24 H24C 0.9600 .
C25 H25A 0.9600 .
C25 H25B 0.9600 .
C25 H25C 0.9600 .

loop_
_geom_hbond_atom_site_label_D
_geom_hbond_atom_site_label_H
_geom_hbond_atom_site_label_A
_geom_hbond_distance_DH
_geom_hbond_distance_HA
_geom_hbond_distance_DA
_geom_hbond_angle_DHA
O3 H3A O2' 0.848(7) 1.96(2) 2.413(11) 112.6(17)

loop_
_geom_torsion_atom_site_label_1
_geom_torsion_atom_site_label_2
_geom_torsion_atom_site_label_3
_geom_torsion_atom_site_label_4
_geom_torsion
_geom_torsion_site_symmetry_1
N4 Co1 N1 C7 5.2(4) 2_546
Cl1 Co1 N1 C7 -114.1(4) .
Cl2 Co1 N1 C7 120.8(4) .
N4 Co1 N1 C1 -174.6(4) 2_546
Cl1 Co1 N1 C1 66.1(4) .
Cl2 Co1 N1 C1 -59.0(4) .
C7 N1 C1 C2 179.2(5) .
Co1 N1 C1 C2 -1.0(7) .
C7 N1 C1 C6 0.4(5) .
Co1 N1 C1 C6 -179.7(3) .
N1 C1 C2 C3 179.3(5) .
C6 C1 C2 C3 -2.1(7) .
C1 C2 C3 C4 4.1(9) .
C2 C3 C4 C5 -5.2(9) .
C3 C4 C5 C6 3.9(8) .
C4 C5 C6 C1 -1.9(8) .
C4 C5 C6 N2 178.1(5) .
C2 C1 C6 C5 1.0(7) .
N1 C1 C6 C5 179.9(4) .
C2 C1 C6 N2 -179.0(4) .
N1 C1 C6 N2 -0.1(5) .
C7 N2 C6 C5 179.7(5) .
C8 N2 C6 C5 -0.8(8) .
C7 N2 C6 C1 -0.3(5) .
C8 N2 C6 C1 179.2(4) .
C1 N1 C7 N2 -0.6(5) .
Co1 N1 C7 N2 179.5(3) .
C6 N2 C7 N1 0.6(5) .
C8 N2 C7 N1 -178.9(4) .
C7 N2 C8 C9 106.5(5) .
C6 N2 C8 C9 -72.8(5) .
N2 C8 C9 C14 116.9(5) .
N2 C8 C9 C10 -66.4(5) .
C14 C9 C10 C11 -0.6(7) .
C8 C9 C10 C11 -177.4(4) .
C9 C10 C11 C12 2.1(7) .
C10 C11 C12 C13 -3.4(7) .
C10 C11 C12 C15 172.8(4) .
C11 C12 C13 C14 3.3(7) .
C15 C12 C13 C14 -173.1(4) .
C10 C9 C14 C13 0.4(7) .
C8 C9 C14 C13 177.2(4) .
C12 C13 C14 C9 -1.8(7) .
C22 N3 C15 C12 -100.5(5) .
C16 N3 C15 C12 79.7(5) .
C11 C12 C15 N3 32.5(6) .
C13 C12 C15 N3 -151.3(4) .
C22 N3 C16 C21 0.5(5) .
C15 N3 C16 C21 -179.7(4) .
C22 N3 C16 C17 -179.0(5) .
C15 N3 C16 C17 0.8(8) .
N3 C16 C17 C18 -178.7(5) .
C21 C16 C17 C18 1.8(8) .
C16 C17 C18 C19 -1.1(8) .
C17 C18 C19 C20 0.9(9) .
C18 C19 C20 C21 -1.2(8) .
C22 N4 C21 C16 -1.1(5) .
Co1 N4 C21 C16 -173.6(3) 2_556
C22 N4 C21 C20 -178.6(5) .
Co1 N4 C21 C20 9.0(8) 2_556
N3 C16 C21 N4 0.4(5) .
C17 C16 C21 N4 180.0(4) .
N3 C16 C21 C20 178.1(4) .
C17 C16 C21 C20 -2.4(7) .
C19 C20 C21 N4 179.1(5) .
C19 C20 C21 C16 1.9(7) .
C21 N4 C22 N3 1.5(5) .
Co1 N4 C22 N3 174.7(3) 2_556
C16 N3 C22 N4 -1.3(5) .
C15 N3 C22 N4 178.9(4) .
C24 N5 C23 O1 1.7(11) .
C25 N5 C23 O1 177.7(7) .
